data_7206319
loop_
_publ_author_name
'Safarifard, Vahid'
'Morsali, Ali'

_publ_section_title
;
 Reversible crystal-to-crystal transformation of a 3D--3D coordination
 polymer by solid state anion-replacement with no change in
 nano-particle morphology
;
_journal_issue 15
_journal_name_full CrystEngComm
_journal_page_first 4817
_journal_paper_doi 10.1039/c1ce05311f
_journal_volume 13
_journal_year 2011
_chemical_formula_sum 'C3 H4 Br N3 O3 Pb'
_chemical_formula_weight 417.19
_chemical_name_systematic
;
?
;
_space_group_IT_number 33
_symmetry_cell_setting orthorhombic
_symmetry_space_group_name_Hall 'P 2c -2n'
_symmetry_space_group_name_H-M 'P n a 21'
_atom_sites_solution_hydrogens geom
_atom_sites_solution_primary direct
_atom_sites_solution_secondary difmap
_audit_creation_method SHELXL-97
_cell_angle_alpha 90.00
_cell_angle_beta 90.00
_cell_angle_gamma 90.00
_cell_formula_units_Z 4
_cell_length_a 8.4799(14)
_cell_length_b 15.706(3)
_cell_length_c 5.7500(10)
_cell_measurement_reflns_used 2312
_cell_measurement_temperature 298(2)
_cell_measurement_theta_max 25.18
_cell_measurement_theta_min 2.52
_cell_volume 765.8(2)
_computing_cell_refinement 'SAINT (Bruker, 2002)'
_computing_data_collection 'SMART (Bruker, 2002)'
_computing_data_reduction SAINT
_computing_molecular_graphics 'SHELXTL(Bruker, 2002)'
_computing_publication_material SHELXL97
_computing_structure_refinement 'SHELXL97 (Sheldrick, 1997)'
_computing_structure_solution 'SHELXS97 (Sheldrick, 1997)'
_diffrn_ambient_temperature 298(2)
_diffrn_measured_fraction_theta_full 0.998
_diffrn_measured_fraction_theta_max 0.998
_diffrn_measurement_device_type 'Bruker APEX area-detector diffractometer'
_diffrn_measurement_method '\f and \w scan'
_diffrn_radiation_monochromator graphite
_diffrn_radiation_source 'fine-focus sealed tube'
_diffrn_radiation_type MoK\a
_diffrn_radiation_wavelength 0.71073
_diffrn_reflns_av_R_equivalents 0.0307
_diffrn_reflns_av_sigmaI/netI 0.0420
_diffrn_reflns_limit_h_max 8
_diffrn_reflns_limit_h_min -10
_diffrn_reflns_limit_k_max 19
_diffrn_reflns_limit_k_min -17
_diffrn_reflns_limit_l_max 6
_diffrn_reflns_limit_l_min -7
_diffrn_reflns_number 3929
_diffrn_reflns_theta_full 25.74
_diffrn_reflns_theta_max 25.74
_diffrn_reflns_theta_min 2.59
_exptl_absorpt_coefficient_mu 27.209
_exptl_absorpt_correction_T_max 0.0842
_exptl_absorpt_correction_T_min 0.0377
_exptl_absorpt_correction_type multi-scan
_exptl_absorpt_process_details '(SADABS; Bruker, 2002)'
_exptl_crystal_colour Colorless
_exptl_crystal_density_diffrn 3.618
_exptl_crystal_density_method 'not measured'
_exptl_crystal_description Block
_exptl_crystal_F_000 736
_exptl_crystal_size_max 0.35
_exptl_crystal_size_mid 0.21
_exptl_crystal_size_min 0.18
_refine_diff_density_max 1.343
_refine_diff_density_min -1.659
_refine_diff_density_rms 0.183
_refine_ls_abs_structure_details 'Flack H D (1983), Acta Cryst. A39, 876-881'
_refine_ls_abs_structure_Flack 0.025(13)
_refine_ls_extinction_method none
_refine_ls_goodness_of_fit_ref 1.021
_refine_ls_hydrogen_treatment mixed
_refine_ls_matrix_type full
_refine_ls_number_parameters 106
_refine_ls_number_reflns 1439
_refine_ls_number_restraints 4
_refine_ls_restrained_S_all 1.020
_refine_ls_R_factor_all 0.0260
_refine_ls_R_factor_gt 0.0237
_refine_ls_shift/su_max 0.001
_refine_ls_shift/su_mean 0.000
_refine_ls_structure_factor_coef Fsqd
_refine_ls_weighting_details 'calc w=1/[\s^2^(Fo^2^)+(0.0207P)^2^+0.0000P] where P=(Fo^2^+2Fc^2^)/3'
_refine_ls_weighting_scheme calc
_refine_ls_wR_factor_gt 0.0528
_refine_ls_wR_factor_ref 0.0534
_reflns_number_gt 1334
_reflns_number_total 1439
_reflns_threshold_expression I>2\s(I)
_cod_data_source_file c1ce05311f.txt
_cod_data_source_block 1229
_cod_depositor_comments
;
The following automatic conversions were performed:

'_symmetry_cell_setting' value 'Orthorhombic' changed to
'orthorhombic' according to
/home/saulius/struct/CIF-dictionaries/cif_core.dic dictionary named
'cif_core.dic' version 2.4.1 from
2010-06-29.

'_exptl_absorpt_correction_type' value 'Multi-scan'
changed to 'multi-scan' according to
/home/saulius/struct/CIF-dictionaries/cif_core.dic dictionary named
'cif_core.dic' version 2.4.1 from 2010-06-29.

Automatic conversion script
Id: cif_fix_values 1715 2011-07-08 13:25:40Z adriana 
;
_cod_original_sg_symbol_H-M Pna2(1)
_cod_database_code 7206319

loop_
_symmetry_equiv_pos_as_xyz
'x, y, z'
'-x, -y, z+1/2'
'x+1/2, -y+1/2, z'
'-x+1/2, y+1/2, z+1/2'

loop_
_atom_site_label
_atom_site_type_symbol
_atom_site_fract_x
_atom_site_fract_y
_atom_site_fract_z
_atom_site_U_iso_or_equiv
_atom_site_adp_type
_atom_site_occupancy
_atom_site_symmetry_multiplicity
_atom_site_calc_flag
_atom_site_refinement_flags
_atom_site_disorder_assembly
_atom_site_disorder_group
Pb1 Pb 0.68142(3) 0.084740(14) 0.68189(8) 0.01597(10) Uani 1 1 d . . .
Br1 Br 0.66363(10) 0.00150(6) 0.22538(17) 0.0269(2) Uani 1 1 d . . .
O1 O 0.6052(8) 0.2321(4) 0.8862(10) 0.0250(15) Uani 1 1 d . . .
O2 O 0.4537(7) 0.3509(3) 0.8711(11) 0.0239(14) Uani 1 1 d . . .
O3 O 0.9167(10) -0.0317(5) 0.681(2) 0.071(3) Uani 1 1 d D . .
N1 N 0.4749(8) 0.1775(4) 0.4672(13) 0.0161(15) Uani 1 1 d . . .
N2 N 0.2933(9) 0.2443(4) 0.2722(12) 0.0210(17) Uani 1 1 d . . .
H2A H 0.2238 0.2547 0.1670 0.025 Uiso 1 1 calc R . .
N3 N 0.3282(8) 0.2958(4) 0.4534(13) 0.0173(16) Uani 1 1 d . . .
C1 C 0.4386(11) 0.2524(5) 0.5690(16) 0.0154(19) Uani 1 1 d . . .
C2 C 0.3826(10) 0.1754(5) 0.2822(14) 0.0164(18) Uani 1 1 d . . .
H2 H 0.3806 0.1315 0.1738 0.020 Uiso 1 1 calc R . .
C3 C 0.5072(11) 0.2814(5) 0.7932(15) 0.0142(19) Uani 1 1 d . . .
H3A H 0.949(11) -0.072(3) 0.605(8) 0.017 Uiso 1 1 d D . .
H3B H 0.934(12) -0.034(4) 0.821(4) 0.017 Uiso 1 1 d D . .

loop_
_atom_site_aniso_label
_atom_site_aniso_U_11
_atom_site_aniso_U_22
_atom_site_aniso_U_33
_atom_site_aniso_U_23
_atom_site_aniso_U_13
_atom_site_aniso_U_12
Pb1 0.01424(16) 0.01276(14) 0.02091(17) -0.0005(2) -0.0017(3) -0.00007(10)
Br1 0.0217(4) 0.0336(4) 0.0253(6) -0.0097(4) -0.0006(4) -0.0042(3)
O1 0.024(4) 0.031(4) 0.021(4) -0.006(3) -0.010(3) 0.014(3)
O2 0.023(4) 0.020(3) 0.029(3) -0.006(3) -0.007(3) 0.004(3)
O3 0.050(5) 0.080(6) 0.084(6) -0.062(7) -0.035(6) 0.044(4)
N1 0.014(4) 0.011(3) 0.023(4) -0.003(3) -0.002(3) 0.005(3)
N2 0.021(4) 0.023(4) 0.019(4) -0.002(3) -0.011(3) 0.004(3)
N3 0.019(4) 0.021(4) 0.012(4) -0.002(3) -0.001(3) 0.005(3)
C1 0.015(5) 0.010(4) 0.021(4) 0.003(3) 0.000(4) 0.003(4)
C2 0.016(4) 0.019(4) 0.014(4) -0.005(3) -0.001(3) -0.001(4)
C3 0.011(5) 0.011(4) 0.021(4) -0.002(3) -0.001(4) -0.001(4)

loop_
_atom_type_symbol
_atom_type_description
_atom_type_scat_dispersion_real
_atom_type_scat_dispersion_imag
_atom_type_scat_source
C C 0.0033 0.0016 'International Tables Vol C Tables 4.2.6.8 and 6.1.1.4'
H H 0.0000 0.0000 'International Tables Vol C Tables 4.2.6.8 and 6.1.1.4'
N N 0.0061 0.0033 'International Tables Vol C Tables 4.2.6.8 and 6.1.1.4'
O O 0.0106 0.0060 'International Tables Vol C Tables 4.2.6.8 and 6.1.1.4'
Br Br -0.2901 2.4595 'International Tables Vol C Tables 4.2.6.8 and 6.1.1.4'
Pb Pb -3.3944 10.1111 'International Tables Vol C Tables 4.2.6.8 and 6.1.1.4'

loop_
_geom_angle_atom_site_label_1
_geom_angle_atom_site_label_2
_geom_angle_atom_site_label_3
_geom_angle
_geom_angle_site_symmetry_1
_geom_angle_site_symmetry_3
_geom_angle_publ_flag
N1 Pb1 N3 71.2(2) . 3 ?
N1 Pb1 O1 63.85(19) . . ?
N3 Pb1 O1 73.4(2) 3 . ?
N1 Pb1 O3 151.3(3) . . ?
N3 Pb1 O3 97.7(3) 3 . ?
O1 Pb1 O3 139.8(2) . . ?
N1 Pb1 O2 123.38(17) . 3 ?
N3 Pb1 O2 62.2(2) 3 3 ?
O1 Pb1 O2 73.18(18) . 3 ?
O3 Pb1 O2 68.2(2) . 3 ?
N1 Pb1 Br1 77.86(16) . . ?
N3 Pb1 Br1 83.94(16) 3 . ?
O1 Pb1 Br1 139.94(13) . . ?
O3 Pb1 Br1 74.7(2) . . ?
O2 Pb1 Br1 124.16(13) 3 . ?
N1 Pb1 Br1 70.18(15) . 2_655 ?
N3 Pb1 Br1 140.58(15) 3 2_655 ?
O1 Pb1 Br1 96.30(15) . 2_655 ?
O3 Pb1 Br1 112.6(2) . 2_655 ?
O2 Pb1 Br1 152.19(13) 3 2_655 ?
Br1 Pb1 Br1 80.57(2) . 2_655 ?
Pb1 Br1 Pb1 107.58(3) . 2_654 ?
C3 O1 Pb1 120.4(5) . . ?
C3 O2 Pb1 118.6(5) . 3_455 ?
Pb1 O3 H3A 141(5) . . ?
Pb1 O3 H3B 99(5) . . ?
H3A O3 H3B 116(3) . . ?
C2 N1 C1 103.6(7) . . ?
C2 N1 Pb1 140.4(5) . . ?
C1 N1 Pb1 116.0(5) . . ?
C2 N2 N3 109.3(7) . . ?
C2 N2 H2A 125.3 . . ?
N3 N2 H2A 125.3 . . ?
C1 N3 N2 103.4(6) . . ?
C1 N3 Pb1 116.8(6) . 3_455 ?
N2 N3 Pb1 135.6(5) . 3_455 ?
N3 C1 N1 112.9(8) . . ?
N3 C1 C3 123.4(8) . . ?
N1 C1 C3 123.6(7) . . ?
N1 C2 N2 110.7(7) . . ?
N1 C2 H2 124.6 . . ?
N2 C2 H2 124.6 . . ?
O1 C3 O2 128.2(8) . . ?
O1 C3 C1 116.1(7) . . ?
O2 C3 C1 115.6(8) . . ?

loop_
_geom_bond_atom_site_label_1
_geom_bond_atom_site_label_2
_geom_bond_distance
_geom_bond_site_symmetry_2
_geom_bond_publ_flag
Pb1 N1 2.591(6) . ?
Pb1 N3 2.607(7) 3 ?
Pb1 O1 2.675(6) . ?
Pb1 O3 2.707(6) . ?
Pb1 O2 2.745(6) 3 ?
Pb1 Br1 2.9363(11) . ?
Pb1 Br1 3.2340(10) 2_655 ?
Br1 Pb1 3.2340(10) 2_654 ?
O1 C3 1.256(10) . ?
O2 C3 1.265(9) . ?
O2 Pb1 2.745(6) 3_455 ?
O3 H3A 0.82(2) . ?
O3 H3B 0.82(2) . ?
N1 C2 1.322(10) . ?
N1 C1 1.350(10) . ?
N2 C2 1.322(11) . ?
N2 N3 1.352(10) . ?
N2 H2A 0.8600 . ?
N3 C1 1.335(10) . ?
N3 Pb1 2.607(7) 3_455 ?
C1 C3 1.485(11) . ?
C2 H2 0.9300 . ?

loop_
_geom_hbond_atom_site_label_D
_geom_hbond_atom_site_label_H
_geom_hbond_atom_site_label_A
_geom_hbond_distance_DH
_geom_hbond_distance_HA
_geom_hbond_distance_DA
_geom_hbond_angle_DHA
_geom_hbond_site_symmetry_A
N2 H2A O1 0.86 1.91 2.758(9) 167.0 3_454
O3 H3A O2 0.82(2) 1.99(3) 2.789(10) 166(7) 4_644
O3 H3B O3 0.82(2) 2.63(5) 3.354(10) 148(8) 2_755
